data_1543955
loop_
_publ_author_name
'Dmitry S. Perekalin'
'Alexander P. Molotkov'
'Yulia V. Nelyubina'
'Natalia Yu. Anisimova'
'Alexander R. Kudinov'

_publ_section_title
;
 Synthesis of amino acid esters of the ruthenium naphthalene complex
 [(C5Me4CH2OH)Ru(C10H8)]+
;
_journal_name_full 'Inorganica Chimica Acta'
_journal_page_first 390
_journal_page_last 393
_journal_paper_doi 10.1016/j.ica.2013.10.002
_journal_volume 409B
_journal_year 2014
_chemical_absolute_configuration rmad
_chemical_formula_moiety 'C28 H36 N O4 Ru, C24 H20 B, C4 H10 O'
_chemical_formula_sum 'C56 H66 B N O5 Ru'
_chemical_formula_weight 944.98
_space_group_IT_number 19
_symmetry_cell_setting orthorhombic
_symmetry_space_group_name_Hall 'P 2ac 2ab'
_symmetry_space_group_name_H-M 'P 21 21 21'
_atom_sites_solution_hydrogens mixed
_atom_sites_solution_primary direct
_atom_sites_solution_secondary difmap
_cell_angle_alpha 90.00
_cell_angle_beta 90.00
_cell_angle_gamma 90.00
_cell_formula_units_Z 4
_cell_length_a 10.4196(7)
_cell_length_b 10.4844(7)
_cell_length_c 45.630(3)
_cell_measurement_reflns_used 3226
_cell_measurement_temperature 100(2)
_cell_measurement_theta_max 30
_cell_measurement_theta_min 3
_cell_volume 4984.8(6)
_computing_cell_refinement 'APEX2 (Bruker, 2005)'
_computing_data_collection 'APEX2 (Bruker, 2005)'
_computing_data_reduction 'APEX2 (Bruker, 2005)'
_computing_molecular_graphics 'SHELXTL ver. 5.1 (Sheldrick, 1998b)'
_computing_publication_material 'SHELXTL ver. 5.1 (Sheldrick, 1998b)'
_computing_structure_refinement 'SHELXTL ver. 5.1 (Sheldrick, 1998b)'
_computing_structure_solution 'SHELXTL ver. 5.1 (Sheldrick, 1998b)'
_diffrn_ambient_temperature 100(2)
_diffrn_measured_fraction_theta_full 0.999
_diffrn_measured_fraction_theta_max 0.999
_diffrn_measurement_device_type 'Bruker APEX2 DUO CCD area detector'
_diffrn_measurement_method 'phi and omega scans'
_diffrn_radiation_monochromator graphite
_diffrn_radiation_source 'fine-focus sealed tube'
_diffrn_radiation_type MoK\a
_diffrn_radiation_wavelength 0.71073
_diffrn_reflns_av_R_equivalents 0.0482
_diffrn_reflns_av_sigmaI/netI 0.0429
_diffrn_reflns_limit_h_max 14
_diffrn_reflns_limit_h_min -14
_diffrn_reflns_limit_k_max 14
_diffrn_reflns_limit_k_min -14
_diffrn_reflns_limit_l_max 62
_diffrn_reflns_limit_l_min -62
_diffrn_reflns_number 54401
_diffrn_reflns_theta_full 29.00
_diffrn_reflns_theta_max 29.00
_diffrn_reflns_theta_min 1.79
_exptl_absorpt_coefficient_mu 0.362
_exptl_absorpt_correction_T_max 0.9477
_exptl_absorpt_correction_T_min 0.9149
_exptl_absorpt_correction_type multi-scan
_exptl_absorpt_process_details 'APEX2 (Bruker, 2005)'
_exptl_crystal_colour yellow
_exptl_crystal_density_diffrn 1.259
_exptl_crystal_density_method 'not measured'
_exptl_crystal_description prism
_exptl_crystal_F_000 1992
_exptl_crystal_size_max 0.25
_exptl_crystal_size_mid 0.15
_exptl_crystal_size_min 0.15
_refine_diff_density_max 0.486
_refine_diff_density_min -1.250
_refine_diff_density_rms 0.062
_refine_ls_abs_structure_details 'Flack H D (1983), Acta Cryst. A39, 876-881'
_refine_ls_abs_structure_Flack 0.000(17)
_refine_ls_extinction_method none
_refine_ls_goodness_of_fit_ref 1.043
_refine_ls_hydrogen_treatment constr
_refine_ls_matrix_type full
_refine_ls_number_parameters 587
_refine_ls_number_reflns 13242
_refine_ls_number_restraints 0
_refine_ls_restrained_S_all 1.043
_refine_ls_R_factor_all 0.0398
_refine_ls_R_factor_gt 0.0363
_refine_ls_shift/su_max 0.001
_refine_ls_shift/su_mean 0.000
_refine_ls_structure_factor_coef Fsqd
_refine_ls_weighting_details 'calc w=1/[\s^2^(Fo^2^)+(0.0336P)^2^+2.0500P] where P=(Fo^2^+2Fc^2^)/3'
_refine_ls_weighting_scheme calc
_refine_ls_wR_factor_gt 0.0766
_refine_ls_wR_factor_ref 0.0781
_reflns_number_gt 12484
_reflns_number_total 13242
_reflns_threshold_expression I>2/s(I)
_cod_data_source_file ICA-2014-409B-390-393.CIF
_cod_data_source_block 3aBPh4
_cod_depositor_comments
;
The following automatic conversions were performed:

'_journal_paper_doi' value
'http://dx.doi.org/10.1016/j.ica.2013.10.002' was changed to
'10.1016/j.ica.2013.10.002'.

Automatic conversion script
Id: cif_fix_values 6433 2018-09-21 13:16:33Z andrius 
;
_cod_database_code 1543955
_cod_database_fobs_code 1543955

loop_
_symmetry_equiv_pos_as_xyz
'x, y, z'
'-x+1/2, -y, z+1/2'
'-x, y+1/2, -z+1/2'
'x+1/2, -y+1/2, -z'

loop_
_atom_site_label
_atom_site_type_symbol
_atom_site_fract_x
_atom_site_fract_y
_atom_site_fract_z
_atom_site_U_iso_or_equiv
_atom_site_adp_type
_atom_site_occupancy
_atom_site_symmetry_multiplicity
_atom_site_calc_flag
_atom_site_refinement_flags
_atom_site_disorder_assembly
_atom_site_disorder_group
Ru1 Ru -0.341643(16) -0.523946(16) -0.085922(4) 0.01210(4) Uani 1 1 d . . .
N1 N -0.80196(18) -0.5425(2) -0.22281(4) 0.0205(4) Uani 1 1 d . . .
H1N H -0.7387 -0.5195 -0.2345 0.025 Uiso 1 1 d R . .
O1 O -0.64137(14) -0.50542(14) -0.15396(3) 0.0172(3) Uani 1 1 d . . .
O2 O -0.58075(18) -0.4493(2) -0.19948(4) 0.0330(5) Uani 1 1 d . . .
O3 O -0.92307(15) -0.53819(18) -0.26270(3) 0.0229(4) Uani 1 1 d . . .
O4 O -1.00943(18) -0.6087(2) -0.21981(4) 0.0298(4) Uani 1 1 d . . .
C1 C -0.5025(2) -0.6445(2) -0.07238(5) 0.0161(5) Uani 1 1 d . . .
C2 C -0.4983(2) -0.6364(2) -0.10360(5) 0.0152(5) Uani 1 1 d . . .
C3 C -0.5159(2) -0.5040(2) -0.11124(5) 0.0130(5) Uani 1 1 d . . .
C4 C -0.53153(19) -0.43104(19) -0.08482(5) 0.0139(4) Uani 1 1 d . . .
C5 C -0.5198(2) -0.5182(3) -0.06071(4) 0.0148(4) Uani 1 1 d . . .
C6 C -0.4984(3) -0.7631(2) -0.05413(6) 0.0253(6) Uani 1 1 d . . .
H6A H -0.5860 -0.7886 -0.0490 0.038 Uiso 1 1 calc R . .
H6B H -0.4494 -0.7467 -0.0362 0.038 Uiso 1 1 calc R . .
H6C H -0.4571 -0.8317 -0.0653 0.038 Uiso 1 1 calc R . .
C7 C -0.4848(2) -0.7435(2) -0.12506(5) 0.0186(5) Uani 1 1 d . . .
H7A H -0.5700 -0.7699 -0.1318 0.028 Uiso 1 1 calc R . .
H7B H -0.4420 -0.8157 -0.1156 0.028 Uiso 1 1 calc R . .
H7C H -0.4336 -0.7150 -0.1418 0.028 Uiso 1 1 calc R . .
C8 C -0.5203(2) -0.4562(2) -0.14216(5) 0.0149(4) Uani 1 1 d . . .
H8A H -0.5190 -0.3618 -0.1426 0.018 Uiso 1 1 calc R . .
H8B H -0.4464 -0.4889 -0.1535 0.018 Uiso 1 1 calc R . .
C9 C -0.5623(2) -0.2922(2) -0.08246(5) 0.0181(5) Uani 1 1 d . . .
H9A H -0.6550 -0.2814 -0.0797 0.027 Uiso 1 1 calc R . .
H9B H -0.5357 -0.2486 -0.1005 0.027 Uiso 1 1 calc R . .
H9C H -0.5165 -0.2556 -0.0657 0.027 Uiso 1 1 calc R . .
C10 C -0.5299(2) -0.4857(3) -0.02886(5) 0.0205(5) Uani 1 1 d . . .
H10A H -0.6192 -0.4953 -0.0225 0.031 Uiso 1 1 calc R . .
H10B H -0.5023 -0.3974 -0.0258 0.031 Uiso 1 1 calc R . .
H10C H -0.4750 -0.5431 -0.0175 0.031 Uiso 1 1 calc R . .
C11 C -0.1653(2) -0.6377(2) -0.07953(5) 0.0221(5) Uani 1 1 d . . .
H11A H -0.1722 -0.7316 -0.0760 0.027 Uiso 1 1 calc R . .
C12 C -0.1773(2) -0.5529(3) -0.05584(6) 0.0255(6) Uani 1 1 d . . .
H12A H -0.1931 -0.5876 -0.0357 0.031 Uiso 1 1 calc R . .
C13 C -0.1913(2) -0.4216(3) -0.06090(6) 0.0266(6) Uani 1 1 d . . .
H13A H -0.2176 -0.3652 -0.0443 0.032 Uiso 1 1 calc R . .
C14A C -0.1736(2) -0.4556(2) -0.11393(5) 0.0169(5) Uani 1 1 d . . .
C14 C -0.1923(2) -0.3723(2) -0.08937(6) 0.0216(5) Uani 1 1 d . . .
H14A H -0.2187 -0.2818 -0.0927 0.026 Uiso 1 1 calc R . .
C15 C -0.1719(3) -0.4092(2) -0.14369(5) 0.0226(5) Uani 1 1 d . . .
H15A H -0.1805 -0.3205 -0.1475 0.027 Uiso 1 1 calc R . .
C16 C -0.1581(3) -0.4923(2) -0.16608(5) 0.0272(5) Uani 1 1 d . . .
H16A H -0.1565 -0.4608 -0.1856 0.033 Uiso 1 1 calc R . .
C17 C -0.1460(3) -0.6256(2) -0.16126(5) 0.0254(5) Uani 1 1 d . . .
H17A H -0.1361 -0.6815 -0.1775 0.030 Uiso 1 1 calc R . .
C18A C -0.1604(3) -0.5908(2) -0.10882(5) 0.0170(4) Uani 1 1 d . . .
C18 C -0.1483(3) -0.6735(2) -0.13377(5) 0.0228(5) Uani 1 1 d . . .
H18A H -0.1419 -0.7630 -0.1309 0.027 Uiso 1 1 calc R . .
C19 C -0.6561(2) -0.49928(18) -0.18309(4) 0.0178(4) Uani 1 1 d . . .
C20 C -0.7780(2) -0.5668(2) -0.19209(5) 0.0187(5) Uani 1 1 d . . .
H20A H -0.8507 -0.5304 -0.1805 0.022 Uiso 1 1 calc R . .
C21 C -0.7671(3) -0.7089(3) -0.18491(6) 0.0312(6) Uani 1 1 d . . .
H21A H -0.8447 -0.7531 -0.1915 0.047 Uiso 1 1 calc R . .
H21B H -0.7576 -0.7198 -0.1637 0.047 Uiso 1 1 calc R . .
H21C H -0.6921 -0.7447 -0.1949 0.047 Uiso 1 1 calc R . .
C22 C -0.9197(2) -0.5673(2) -0.23410(5) 0.0203(5) Uani 1 1 d . . .
C23 C -1.0381(3) -0.5676(3) -0.28039(5) 0.0240(5) Uani 1 1 d . . .
C24 C -0.9992(3) -0.5171(3) -0.31038(5) 0.0306(6) Uani 1 1 d . . .
H24A H -0.9773 -0.4264 -0.3088 0.046 Uiso 1 1 calc R . .
H24B H -1.0706 -0.5277 -0.3241 0.046 Uiso 1 1 calc R . .
H24C H -0.9245 -0.5646 -0.3175 0.046 Uiso 1 1 calc R . .
C25 C -1.0595(3) -0.7109(3) -0.28113(6) 0.0303(6) Uani 1 1 d . . .
H25A H -1.0796 -0.7414 -0.2614 0.046 Uiso 1 1 calc R . .
H25B H -0.9815 -0.7532 -0.2882 0.046 Uiso 1 1 calc R . .
H25C H -1.1310 -0.7306 -0.2943 0.046 Uiso 1 1 calc R . .
C26 C -1.1544(3) -0.4962(3) -0.26886(6) 0.0322(6) Uani 1 1 d . . .
H26A H -1.1311 -0.4072 -0.2650 0.048 Uiso 1 1 calc R . .
H26B H -1.1841 -0.5363 -0.2507 0.048 Uiso 1 1 calc R . .
H26C H -1.2233 -0.4990 -0.2835 0.048 Uiso 1 1 calc R . .
B1 B -0.9069(2) -1.0026(2) -0.07820(5) 0.0132(5) Uani 1 1 d . . .
C27 C -0.8308(2) -1.06297(19) -0.10670(4) 0.0138(4) Uani 1 1 d . . .
C28 C -0.7188(2) -1.0103(2) -0.11845(5) 0.0176(5) Uani 1 1 d . . .
H28A H -0.6855 -0.9345 -0.1099 0.021 Uiso 1 1 calc R . .
C29 C -0.6536(3) -1.0644(2) -0.14220(5) 0.0223(5) Uani 1 1 d . . .
H29A H -0.5788 -1.0244 -0.1497 0.027 Uiso 1 1 calc R . .
C30 C -0.6985(2) -1.1766(2) -0.15474(5) 0.0216(5) Uani 1 1 d . . .
H30A H -0.6566 -1.2125 -0.1713 0.026 Uiso 1 1 calc R . .
C31 C -0.8059(2) -1.2358(2) -0.14263(5) 0.0203(5) Uani 1 1 d . . .
H31A H -0.8358 -1.3143 -0.1504 0.024 Uiso 1 1 calc R . .
C32 C -0.8693(2) -1.1797(2) -0.11908(5) 0.0166(5) Uani 1 1 d . . .
H32A H -0.9418 -1.2220 -0.1110 0.020 Uiso 1 1 calc R . .
C33 C -1.06287(19) -1.0182(2) -0.08215(5) 0.0136(4) Uani 1 1 d . . .
C34 C -1.1225(2) -1.0185(2) -0.10983(5) 0.0167(4) Uani 1 1 d . . .
H34A H -1.0703 -1.0120 -0.1268 0.020 Uiso 1 1 calc R . .
C35 C -1.2556(2) -1.0280(3) -0.11334(5) 0.0209(5) Uani 1 1 d . . .
H35A H -1.2919 -1.0285 -0.1324 0.025 Uiso 1 1 calc R . .
C36 C -1.3340(2) -1.0366(2) -0.08911(6) 0.0228(5) Uani 1 1 d . . .
H36A H -1.4244 -1.0436 -0.0914 0.027 Uiso 1 1 calc R . .
C37 C -1.2797(2) -1.0350(2) -0.06138(6) 0.0221(5) Uani 1 1 d . . .
H37A H -1.3330 -1.0408 -0.0445 0.027 Uiso 1 1 calc R . .
C38 C -1.1467(2) -1.0248(2) -0.05818(5) 0.0183(4) Uani 1 1 d . . .
H38A H -1.1117 -1.0223 -0.0390 0.022 Uiso 1 1 calc R . .
C39 C -0.8509(2) -1.08617(19) -0.05053(4) 0.0135(4) Uani 1 1 d . . .
C40 C -0.9051(2) -1.2023(2) -0.04150(5) 0.0160(5) Uani 1 1 d . . .
H40A H -0.9830 -1.2298 -0.0503 0.019 Uiso 1 1 calc R . .
C41 C -0.8483(3) -1.2787(2) -0.02010(5) 0.0194(4) Uani 1 1 d . . .
H41A H -0.8880 -1.3566 -0.0145 0.023 Uiso 1 1 calc R . .
C42 C -0.7343(3) -1.2419(2) -0.00693(5) 0.0213(5) Uani 1 1 d . . .
H42A H -0.6960 -1.2933 0.0078 0.026 Uiso 1 1 calc R . .
C43 C -0.6775(3) -1.1290(2) -0.01569(5) 0.0220(5) Uani 1 1 d . . .
H43A H -0.5987 -1.1031 -0.0071 0.026 Uiso 1 1 calc R . .
C44 C -0.7348(2) -1.0531(2) -0.03700(5) 0.0185(5) Uani 1 1 d . . .
H44A H -0.6936 -0.9760 -0.0426 0.022 Uiso 1 1 calc R . .
C45 C -0.8810(2) -0.8486(2) -0.07386(5) 0.0144(4) Uani 1 1 d . . .
C46 C -0.8810(2) -0.7903(2) -0.04632(5) 0.0181(5) Uani 1 1 d . . .
H46A H -0.8940 -0.8419 -0.0295 0.022 Uiso 1 1 calc R . .
C47 C -0.8626(2) -0.6593(2) -0.04255(6) 0.0219(5) Uani 1 1 d . . .
H47A H -0.8630 -0.6239 -0.0234 0.026 Uiso 1 1 calc R . .
C48 C -0.8440(3) -0.5809(2) -0.06648(5) 0.0216(5) Uani 1 1 d . . .
H48A H -0.8299 -0.4921 -0.0639 0.026 Uiso 1 1 calc R . .
C49 C -0.8463(2) -0.6340(2) -0.09430(5) 0.0191(4) Uani 1 1 d . . .
H49A H -0.8349 -0.5813 -0.1110 0.023 Uiso 1 1 calc R . .
C50 C -0.8654(2) -0.7649(2) -0.09768(5) 0.0167(5) Uani 1 1 d . . .
H50A H -0.8681 -0.7990 -0.1170 0.020 Uiso 1 1 calc R . .
O1S O -0.3715(2) -1.0114(2) -0.22391(5) 0.0472(6) Uani 1 1 d . . .
C1S C -0.4269(5) -0.8989(4) -0.21379(11) 0.0778(15) Uani 1 1 d . . .
H1SA H -0.4178 -0.8940 -0.1922 0.093 Uiso 1 1 calc R . .
H1SB H -0.5196 -0.8987 -0.2185 0.093 Uiso 1 1 calc R . .
C2S C -0.3637(5) -0.7856(4) -0.22762(10) 0.0693(12) Uani 1 1 d . . .
H2SA H -0.4047 -0.7073 -0.2205 0.104 Uiso 1 1 calc R . .
H2SB H -0.3726 -0.7907 -0.2490 0.104 Uiso 1 1 calc R . .
H2SC H -0.2725 -0.7845 -0.2224 0.104 Uiso 1 1 calc R . .
C3S C -0.4177(4) -1.1224(4) -0.20993(9) 0.0607(11) Uani 1 1 d . . .
H3SA H -0.5104 -1.1325 -0.2141 0.073 Uiso 1 1 calc R . .
H3SB H -0.4068 -1.1141 -0.1885 0.073 Uiso 1 1 calc R . .
C4S C -0.3471(4) -1.2369(4) -0.22050(10) 0.0694(12) Uani 1 1 d . . .
H4SA H -0.3848 -1.3138 -0.2118 0.104 Uiso 1 1 calc R . .
H4SB H -0.2567 -1.2306 -0.2147 0.104 Uiso 1 1 calc R . .
H4SC H -0.3531 -1.2419 -0.2419 0.104 Uiso 1 1 calc R . .

loop_
_atom_site_aniso_label
_atom_site_aniso_U_11
_atom_site_aniso_U_22
_atom_site_aniso_U_33
_atom_site_aniso_U_23
_atom_site_aniso_U_13
_atom_site_aniso_U_12
Ru1 0.00991(7) 0.01440(7) 0.01199(7) -0.00089(7) -0.00070(7) 0.00091(7)
N1 0.0169(9) 0.0339(12) 0.0108(8) -0.0001(8) -0.0008(7) -0.0037(8)
O1 0.0138(7) 0.0232(9) 0.0147(7) -0.0008(6) -0.0036(6) -0.0025(6)
O2 0.0299(10) 0.0505(13) 0.0188(9) 0.0062(8) -0.0039(7) -0.0198(9)
O3 0.0192(8) 0.0349(10) 0.0147(8) 0.0005(8) -0.0030(6) -0.0037(8)
O4 0.0212(9) 0.0538(13) 0.0145(8) -0.0020(8) 0.0002(7) -0.0068(9)
C1 0.0128(11) 0.0149(11) 0.0205(12) 0.0024(9) 0.0021(9) 0.0010(9)
C2 0.0112(11) 0.0149(11) 0.0194(12) 0.0012(9) 0.0005(9) -0.0021(9)
C3 0.0090(9) 0.0161(13) 0.0138(9) 0.0004(8) -0.0007(7) -0.0020(8)
C4 0.0093(9) 0.0150(9) 0.0173(10) -0.0025(10) -0.0015(9) 0.0009(7)
C5 0.0129(9) 0.0176(10) 0.0139(9) -0.0006(9) 0.0021(8) 0.0012(10)
C6 0.0314(15) 0.0195(12) 0.0249(13) 0.0055(10) 0.0046(11) 0.0035(11)
C7 0.0215(12) 0.0134(11) 0.0210(12) -0.0028(9) 0.0007(10) 0.0000(9)
C8 0.0139(10) 0.0144(12) 0.0164(10) 0.0000(8) -0.0036(8) -0.0008(8)
C9 0.0214(11) 0.0147(10) 0.0183(12) -0.0010(9) -0.0037(9) 0.0034(8)
C10 0.0235(11) 0.0234(12) 0.0144(10) -0.0008(9) 0.0020(9) 0.0041(11)
C11 0.0132(10) 0.0293(12) 0.0237(13) 0.0078(9) 0.0010(10) 0.0055(11)
C12 0.0104(12) 0.0470(19) 0.0192(11) 0.0017(10) -0.0038(9) -0.0002(11)
C13 0.0130(13) 0.0433(16) 0.0234(13) -0.0119(12) -0.0014(9) -0.0048(10)
C14A 0.0104(11) 0.0185(12) 0.0219(11) -0.0010(8) 0.0033(9) -0.0013(9)
C14 0.0128(11) 0.0236(12) 0.0283(14) -0.0059(11) -0.0005(10) -0.0041(8)
C15 0.0213(13) 0.0190(11) 0.0274(12) 0.0062(9) 0.0056(11) -0.0023(10)
C16 0.0278(12) 0.0317(14) 0.0222(11) 0.0049(9) 0.0066(11) -0.0006(13)
C17 0.0227(13) 0.0307(13) 0.0229(12) -0.0068(10) 0.0093(11) -0.0017(11)
C18A 0.0107(10) 0.0221(11) 0.0181(10) 0.0012(8) 0.0012(10) 0.0031(11)
C18 0.0185(12) 0.0187(11) 0.0311(13) -0.0028(9) 0.0065(11) 0.0023(11)
C19 0.0223(10) 0.0155(11) 0.0156(9) -0.0005(7) -0.0035(9) -0.0004(10)
C20 0.0203(12) 0.0239(11) 0.0119(10) -0.0029(9) -0.0011(9) -0.0030(9)
C21 0.0402(17) 0.0233(13) 0.0302(15) 0.0021(11) -0.0137(13) -0.0108(12)
C22 0.0203(12) 0.0273(12) 0.0133(11) -0.0042(9) -0.0013(9) 0.0012(10)
C23 0.0238(13) 0.0320(14) 0.0163(11) -0.0010(10) -0.0063(10) -0.0027(11)
C24 0.0333(14) 0.0410(15) 0.0175(11) 0.0027(12) -0.0084(10) -0.0038(13)
C25 0.0372(16) 0.0309(15) 0.0229(14) -0.0018(11) -0.0097(12) -0.0051(12)
C26 0.0245(12) 0.0397(17) 0.0325(13) 0.0019(11) -0.0056(11) 0.0037(13)
B1 0.0130(11) 0.0115(13) 0.0152(11) 0.0002(8) 0.0005(8) -0.0004(8)
C27 0.0164(10) 0.0119(9) 0.0131(9) 0.0036(7) -0.0026(9) 0.0017(9)
C28 0.0174(10) 0.0170(11) 0.0185(10) 0.0005(9) 0.0002(8) 0.0020(9)
C29 0.0200(11) 0.0251(11) 0.0220(11) 0.0071(9) 0.0052(11) 0.0059(11)
C30 0.0264(13) 0.0264(13) 0.0119(11) -0.0003(9) -0.0002(9) 0.0114(10)
C31 0.0218(13) 0.0187(11) 0.0205(12) -0.0048(9) -0.0047(9) 0.0056(9)
C32 0.0165(12) 0.0159(10) 0.0175(11) 0.0018(8) -0.0016(8) 0.0011(8)
C33 0.0155(9) 0.0078(8) 0.0177(10) 0.0017(9) 0.0009(8) 0.0008(8)
C34 0.0157(10) 0.0141(9) 0.0203(10) -0.0001(9) -0.0022(8) 0.0005(9)
C35 0.0207(11) 0.0157(10) 0.0265(12) -0.0012(11) -0.0087(9) 0.0010(11)
C36 0.0143(9) 0.0136(10) 0.0405(13) 0.0027(10) -0.0038(11) 0.0005(9)
C37 0.0175(11) 0.0161(11) 0.0327(13) 0.0070(11) 0.0070(9) 0.0022(10)
C38 0.0184(10) 0.0175(9) 0.0189(10) 0.0022(9) -0.0001(9) 0.0038(11)
C39 0.0152(10) 0.0150(10) 0.0102(9) -0.0014(7) 0.0015(9) 0.0041(9)
C40 0.0181(11) 0.0145(11) 0.0152(11) -0.0009(8) 0.0016(9) 0.0018(9)
C41 0.0259(12) 0.0145(10) 0.0179(11) 0.0051(8) 0.0056(11) 0.0050(11)
C42 0.0297(14) 0.0226(12) 0.0115(11) 0.0002(9) -0.0014(9) 0.0110(10)
C43 0.0216(13) 0.0251(12) 0.0193(11) -0.0030(9) -0.0076(10) 0.0070(10)
C44 0.0203(11) 0.0164(12) 0.0187(11) 0.0007(8) -0.0037(9) 0.0009(9)
C45 0.0102(10) 0.0144(10) 0.0186(11) -0.0014(8) -0.0004(8) 0.0000(8)
C46 0.0173(11) 0.0168(11) 0.0204(12) 0.0003(9) -0.0010(9) 0.0015(9)
C47 0.0177(13) 0.0223(12) 0.0255(12) -0.0082(9) -0.0033(10) 0.0025(9)
C48 0.0156(10) 0.0114(10) 0.0380(13) -0.0032(9) -0.0017(12) 0.0006(10)
C49 0.0161(10) 0.0145(10) 0.0268(12) 0.0046(8) 0.0039(10) -0.0003(10)
C50 0.0142(12) 0.0160(10) 0.0200(11) 0.0007(8) 0.0004(8) 0.0007(8)
O1S 0.0376(12) 0.0618(16) 0.0422(12) 0.0009(11) 0.0170(9) 0.0023(11)
C1S 0.071(3) 0.073(3) 0.090(4) -0.024(3) 0.043(3) 0.001(2)
C2S 0.069(3) 0.061(3) 0.078(3) -0.017(2) 0.009(3) 0.000(2)
C3S 0.051(2) 0.082(3) 0.049(2) 0.001(2) 0.0260(19) -0.014(2)
C4S 0.047(2) 0.067(3) 0.094(3) 0.034(2) 0.018(3) -0.009(2)

loop_
_atom_type_symbol
_atom_type_description
_atom_type_scat_dispersion_real
_atom_type_scat_dispersion_imag
_atom_type_scat_source
C C 0.0033 0.0016 'International Tables Vol C Tables 4.2.6.8 and 6.1.1.4'
H H 0.0000 0.0000 'International Tables Vol C Tables 4.2.6.8 and 6.1.1.4'
B B 0.0013 0.0007 'International Tables Vol C Tables 4.2.6.8 and 6.1.1.4'
N N 0.0061 0.0033 'International Tables Vol C Tables 4.2.6.8 and 6.1.1.4'
O O 0.0106 0.0060 'International Tables Vol C Tables 4.2.6.8 and 6.1.1.4'
Ru Ru -1.2594 0.8363 'International Tables Vol C Tables 4.2.6.8 and 6.1.1.4'

loop_
_geom_angle_atom_site_label_1
_geom_angle_atom_site_label_2
_geom_angle_atom_site_label_3
_geom_angle
_geom_angle_site_symmetry_1
_geom_angle_site_symmetry_3
C3 Ru1 C2 38.90(8) . .
C3 Ru1 C5 64.23(7) . .
C2 Ru1 C5 64.61(9) . .
C3 Ru1 C1 64.13(9) . .
C2 Ru1 C1 38.26(8) . .
C5 Ru1 C1 38.40(9) . .
C3 Ru1 C4 38.40(8) . .
C2 Ru1 C4 64.74(8) . .
C5 Ru1 C4 38.16(9) . .
C1 Ru1 C4 64.00(8) . .
C3 Ru1 C11 145.18(9) . .
C2 Ru1 C11 112.44(10) . .
C5 Ru1 C11 130.67(9) . .
C1 Ru1 C11 106.72(9) . .
C4 Ru1 C11 168.83(9) . .
C3 Ru1 C13 145.31(10) . .
C2 Ru1 C13 170.72(10) . .
C5 Ru1 C13 108.42(9) . .
C1 Ru1 C13 132.50(10) . .
C4 Ru1 C13 114.11(9) . .
C11 Ru1 C13 66.77(10) . .
C3 Ru1 C12 173.37(9) . .
C2 Ru1 C12 137.53(10) . .
C5 Ru1 C12 109.53(9) . .
C1 Ru1 C12 109.74(9) . .
C4 Ru1 C12 137.70(9) . .
C11 Ru1 C12 37.02(9) . .
C13 Ru1 C12 36.94(11) . .
C3 Ru1 C14 118.64(9) . .
C2 Ru1 C14 152.41(9) . .
C5 Ru1 C14 127.62(10) . .
C1 Ru1 C14 165.03(9) . .
C4 Ru1 C14 108.22(8) . .
C11 Ru1 C14 79.28(10) . .
C13 Ru1 C14 36.66(10) . .
C12 Ru1 C14 66.56(10) . .
C3 Ru1 C18A 118.86(8) . .
C2 Ru1 C18A 106.70(9) . .
C5 Ru1 C18A 163.35(9) . .
C1 Ru1 C18A 126.10(9) . .
C4 Ru1 C18A 153.30(9) . .
C11 Ru1 C18A 37.08(8) . .
C13 Ru1 C18A 78.38(9) . .
C12 Ru1 C18A 66.40(9) . .
C14 Ru1 C18A 66.86(9) . .
C3 Ru1 C14A 108.33(8) . .
C2 Ru1 C14A 122.66(9) . .
C5 Ru1 C14A 159.67(8) . .
C1 Ru1 C14A 157.94(9) . .
C4 Ru1 C14A 124.19(9) . .
C11 Ru1 C14A 66.79(9) . .
C13 Ru1 C14A 66.07(9) . .
C12 Ru1 C14A 78.30(10) . .
C14 Ru1 C14A 37.02(8) . .
C18A Ru1 C14A 36.97(7) . .
C22 N1 C20 119.4(2) . .
C22 N1 H1N 119.9 . .
C20 N1 H1N 120.4 . .
C19 O1 C8 116.50(17) . .
C22 O3 C23 120.37(19) . .
C2 C1 C5 108.6(2) . .
C2 C1 C6 127.1(2) . .
C5 C1 C6 124.2(2) . .
C2 C1 Ru1 70.17(14) . .
C5 C1 Ru1 70.67(13) . .
C6 C1 Ru1 127.96(18) . .
C1 C2 C3 107.1(2) . .
C1 C2 C7 127.7(2) . .
C3 C2 C7 125.2(2) . .
C1 C2 Ru1 71.58(14) . .
C3 C2 Ru1 70.29(12) . .
C7 C2 Ru1 125.46(17) . .
C4 C3 C2 108.88(19) . .
C4 C3 C8 127.5(2) . .
C2 C3 C8 123.6(2) . .
C4 C3 Ru1 72.44(12) . .
C2 C3 Ru1 70.81(13) . .
C8 C3 Ru1 124.13(15) . .
C5 C4 C3 107.11(17) . .
C5 C4 C9 125.7(2) . .
C3 C4 C9 127.1(2) . .
C5 C4 Ru1 70.11(12) . .
C3 C4 Ru1 69.16(11) . .
C9 C4 Ru1 128.64(15) . .
C4 C5 C1 108.3(2) . .
C4 C5 C10 126.4(2) . .
C1 C5 C10 125.3(2) . .
C4 C5 Ru1 71.72(12) . .
C1 C5 Ru1 70.93(13) . .
C10 C5 Ru1 125.29(16) . .
C1 C6 H6A 109.5 . .
C1 C6 H6B 109.5 . .
H6A C6 H6B 109.5 . .
C1 C6 H6C 109.5 . .
H6A C6 H6C 109.5 . .
H6B C6 H6C 109.5 . .
C2 C7 H7A 109.5 . .
C2 C7 H7B 109.5 . .
H7A C7 H7B 109.5 . .
C2 C7 H7C 109.5 . .
H7A C7 H7C 109.5 . .
H7B C7 H7C 109.5 . .
O1 C8 C3 104.73(17) . .
O1 C8 H8A 110.8 . .
C3 C8 H8A 110.8 . .
O1 C8 H8B 110.8 . .
C3 C8 H8B 110.8 . .
H8A C8 H8B 108.9 . .
C4 C9 H9A 109.5 . .
C4 C9 H9B 109.5 . .
H9A C9 H9B 109.5 . .
C4 C9 H9C 109.5 . .
H9A C9 H9C 109.5 . .
H9B C9 H9C 109.5 . .
C5 C10 H10A 109.5 . .
C5 C10 H10B 109.5 . .
H10A C10 H10B 109.5 . .
C5 C10 H10C 109.5 . .
H10A C10 H10C 109.5 . .
H10B C10 H10C 109.5 . .
C12 C11 C18A 120.4(2) . .
C12 C11 Ru1 71.74(14) . .
C18A C11 Ru1 73.75(14) . .
C12 C11 H11A 119.5 . .
C18A C11 H11A 119.5 . .
Ru1 C11 H11A 119.5 . .
C13 C12 C11 120.2(2) . .
C13 C12 Ru1 71.51(15) . .
C11 C12 Ru1 71.24(14) . .
C13 C12 H12A 119.3 . .
C11 C12 H12A 119.3 . .
Ru1 C12 H12A 119.3 . .
C14 C13 C12 121.1(2) . .
C14 C13 Ru1 72.26(14) . .
C12 C13 Ru1 71.56(15) . .
C14 C13 H13A 118.9 . .
C12 C13 H13A 118.9 . .
Ru1 C13 H13A 118.9 . .
C14 C14A C15 122.2(2) . .
C14 C14A C18A 119.0(2) . .
C15 C14A C18A 118.8(2) . .
C14 C14A Ru1 69.49(13) . .
C15 C14A Ru1 129.96(18) . .
C18A C14A Ru1 71.01(15) . .
C13 C14 C14A 120.0(2) . .
C13 C14 Ru1 71.08(14) . .
C14A C14 Ru1 73.48(13) . .
C13 C14 H14A 119.7 . .
C14A C14 H14A 119.7 . .
Ru1 C14 H14A 119.7 . .
C16 C15 C14A 119.7(2) . .
C16 C15 H15A 120.1 . .
C14A C15 H15A 120.1 . .
C15 C16 C17 121.8(2) . .
C15 C16 H16A 119.1 . .
C17 C16 H16A 119.1 . .
C18 C17 C16 120.5(2) . .
C18 C17 H17A 119.7 . .
C16 C17 H17A 119.7 . .
C11 C18A C18 122.5(2) . .
C11 C18A C14A 119.1(2) . .
C18 C18A C14A 118.3(2) . .
C11 C18A Ru1 69.17(14) . .
C18 C18A Ru1 128.61(19) . .
C14A C18A Ru1 72.03(15) . .
C17 C18 C18A 120.8(2) . .
C17 C18 H18A 119.6 . .
C18A C18 H18A 119.6 . .
O2 C19 O1 124.2(2) . .
O2 C19 C20 125.7(2) . .
O1 C19 C20 110.09(18) . .
N1 C20 C19 109.03(19) . .
N1 C20 C21 113.1(2) . .
C19 C20 C21 109.6(2) . .
N1 C20 H20A 108.3 . .
C19 C20 H20A 108.3 . .
C21 C20 H20A 108.3 . .
C20 C21 H21A 109.5 . .
C20 C21 H21B 109.5 . .
H21A C21 H21B 109.5 . .
C20 C21 H21C 109.5 . .
H21A C21 H21C 109.5 . .
H21B C21 H21C 109.5 . .
O4 C22 O3 125.6(2) . .
O4 C22 N1 123.9(2) . .
O3 C22 N1 110.5(2) . .
O3 C23 C26 110.8(2) . .
O3 C23 C25 109.7(2) . .
C26 C23 C25 112.2(2) . .
O3 C23 C24 101.7(2) . .
C26 C23 C24 110.6(2) . .
C25 C23 C24 111.3(2) . .
C23 C24 H24A 109.5 . .
C23 C24 H24B 109.5 . .
H24A C24 H24B 109.5 . .
C23 C24 H24C 109.5 . .
H24A C24 H24C 109.5 . .
H24B C24 H24C 109.5 . .
C23 C25 H25A 109.5 . .
C23 C25 H25B 109.5 . .
H25A C25 H25B 109.5 . .
C23 C25 H25C 109.5 . .
H25A C25 H25C 109.5 . .
H25B C25 H25C 109.5 . .
C23 C26 H26A 109.5 . .
C23 C26 H26B 109.5 . .
H26A C26 H26B 109.5 . .
C23 C26 H26C 109.5 . .
H26A C26 H26C 109.5 . .
H26B C26 H26C 109.5 . .
C33 B1 C39 112.46(17) . .
C33 B1 C45 105.82(17) . .
C39 B1 C45 111.83(17) . .
C33 B1 C27 110.53(18) . .
C39 B1 C27 103.32(16) . .
C45 B1 C27 113.06(17) . .
C28 C27 C32 115.3(2) . .
C28 C27 B1 123.50(19) . .
C32 C27 B1 120.9(2) . .
C27 C28 C29 122.8(2) . .
C27 C28 H28A 118.6 . .
C29 C28 H28A 118.6 . .
C30 C29 C28 119.9(2) . .
C30 C29 H29A 120.0 . .
C28 C29 H29A 120.0 . .
C29 C30 C31 118.9(2) . .
C29 C30 H30A 120.5 . .
C31 C30 H30A 120.5 . .
C32 C31 C30 120.0(2) . .
C32 C31 H31A 120.0 . .
C30 C31 H31A 120.0 . .
C31 C32 C27 122.8(2) . .
C31 C32 H32A 118.6 . .
C27 C32 H32A 118.6 . .
C38 C33 C34 115.15(19) . .
C38 C33 B1 122.40(19) . .
C34 C33 B1 122.36(18) . .
C35 C34 C33 122.7(2) . .
C35 C34 H34A 118.7 . .
C33 C34 H34A 118.7 . .
C36 C35 C34 120.0(2) . .
C36 C35 H35A 120.0 . .
C34 C35 H35A 120.0 . .
C35 C36 C37 119.3(2) . .
C35 C36 H36A 120.3 . .
C37 C36 H36A 120.3 . .
C36 C37 C38 120.1(2) . .
C36 C37 H37A 120.0 . .
C38 C37 H37A 120.0 . .
C37 C38 C33 122.7(2) . .
C37 C38 H38A 118.6 . .
C33 C38 H38A 118.6 . .
C44 C39 C40 115.6(2) . .
C44 C39 B1 120.84(19) . .
C40 C39 B1 123.1(2) . .
C41 C40 C39 122.2(2) . .
C41 C40 H40A 118.9 . .
C39 C40 H40A 118.9 . .
C42 C41 C40 120.5(2) . .
C42 C41 H41A 119.8 . .
C40 C41 H41A 119.8 . .
C43 C42 C41 118.7(2) . .
C43 C42 H42A 120.6 . .
C41 C42 H42A 120.6 . .
C42 C43 C44 120.5(2) . .
C42 C43 H43A 119.7 . .
C44 C43 H43A 119.7 . .
C43 C44 C39 122.5(2) . .
C43 C44 H44A 118.8 . .
C39 C44 H44A 118.8 . .
C46 C45 C50 115.0(2) . .
C46 C45 B1 122.4(2) . .
C50 C45 B1 122.5(2) . .
C45 C46 C47 122.7(2) . .
C45 C46 H46A 118.6 . .
C47 C46 H46A 118.6 . .
C48 C47 C46 120.5(2) . .
C48 C47 H47A 119.8 . .
C46 C47 H47A 119.8 . .
C47 C48 C49 118.9(2) . .
C47 C48 H48A 120.6 . .
C49 C48 H48A 120.6 . .
C48 C49 C50 119.9(2) . .
C48 C49 H49A 120.0 . .
C50 C49 H49A 120.0 . .
C49 C50 C45 123.0(2) . .
C49 C50 H50A 118.5 . .
C45 C50 H50A 118.5 . .
C1S O1S C3S 114.0(3) . .
O1S C1S C2S 110.5(3) . .
O1S C1S H1SA 109.6 . .
C2S C1S H1SA 109.6 . .
O1S C1S H1SB 109.6 . .
C2S C1S H1SB 109.6 . .
H1SA C1S H1SB 108.1 . .
C1S C2S H2SA 109.5 . .
C1S C2S H2SB 109.5 . .
H2SA C2S H2SB 109.5 . .
C1S C2S H2SC 109.5 . .
H2SA C2S H2SC 109.5 . .
H2SB C2S H2SC 109.5 . .
O1S C3S C4S 110.5(3) . .
O1S C3S H3SA 109.6 . .
C4S C3S H3SA 109.6 . .
O1S C3S H3SB 109.6 . .
C4S C3S H3SB 109.6 . .
H3SA C3S H3SB 108.1 . .
C3S C4S H4SA 109.5 . .
C3S C4S H4SB 109.5 . .
H4SA C4S H4SB 109.5 . .
C3S C4S H4SC 109.5 . .
H4SA C4S H4SC 109.5 . .
H4SB C4S H4SC 109.5 . .

loop_
_geom_bond_atom_site_label_1
_geom_bond_atom_site_label_2
_geom_bond_distance
_geom_bond_site_symmetry_2
Ru1 C3 2.162(2) .
Ru1 C2 2.169(2) .
Ru1 C5 2.185(2) .
Ru1 C1 2.188(2) .
Ru1 C4 2.206(2) .
Ru1 C11 2.210(2) .
Ru1 C13 2.215(2) .
Ru1 C12 2.216(2) .
Ru1 C14 2.230(2) .
Ru1 C18A 2.270(3) .
Ru1 C14A 2.283(2) .
N1 C22 1.356(3) .
N1 C20 1.446(3) .
N1 H1N 0.8818 .
O1 C19 1.340(2) .
O1 C8 1.466(3) .
O2 C19 1.204(3) .
O3 C22 1.340(3) .
O3 C23 1.478(3) .
O4 C22 1.220(3) .
C1 C2 1.428(3) .
C1 C5 1.438(4) .
C1 C6 1.497(3) .
C2 C3 1.443(3) .
C2 C7 1.497(3) .
C3 C4 1.437(3) .
C3 C8 1.498(3) .
C4 C5 1.435(3) .
C4 C9 1.494(3) .
C5 C10 1.497(3) .
C6 H6A 0.9800 .
C6 H6B 0.9800 .
C6 H6C 0.9800 .
C7 H7A 0.9800 .
C7 H7B 0.9800 .
C7 H7C 0.9800 .
C8 H8A 0.9900 .
C8 H8B 0.9900 .
C9 H9A 0.9800 .
C9 H9B 0.9800 .
C9 H9C 0.9800 .
C10 H10A 0.9800 .
C10 H10B 0.9800 .
C10 H10C 0.9800 .
C11 C12 1.405(4) .
C11 C18A 1.425(3) .
C11 H11A 1.0000 .
C12 C13 1.404(4) .
C12 H12A 1.0000 .
C13 C14 1.398(4) .
C13 H13A 1.0000 .
C14A C14 1.434(3) .
C14A C15 1.443(3) .
C14A C18A 1.443(3) .
C14 H14A 1.0000 .
C15 C16 1.351(3) .
C15 H15A 0.9500 .
C16 C17 1.420(4) .
C16 H16A 0.9500 .
C17 C18 1.352(3) .
C17 H17A 0.9500 .
C18A C18 1.436(3) .
C18 H18A 0.9500 .
C19 C20 1.511(3) .
C20 C21 1.529(4) .
C20 H20A 1.0000 .
C21 H21A 0.9800 .
C21 H21B 0.9800 .
C21 H21C 0.9800 .
C23 C26 1.519(4) .
C23 C25 1.519(4) .
C23 C24 1.522(3) .
C24 H24A 0.9800 .
C24 H24B 0.9800 .
C24 H24C 0.9800 .
C25 H25A 0.9800 .
C25 H25B 0.9800 .
C25 H25C 0.9800 .
C26 H26A 0.9800 .
C26 H26B 0.9800 .
C26 H26C 0.9800 .
B1 C33 1.643(3) .
B1 C39 1.644(3) .
B1 C45 1.649(3) .
B1 C27 1.649(3) .
C27 C28 1.398(3) .
C27 C32 1.406(3) .
C28 C29 1.399(3) .
C28 H28A 0.9500 .
C29 C30 1.390(4) .
C29 H29A 0.9500 .
C30 C31 1.393(4) .
C30 H30A 0.9500 .
C31 C32 1.392(3) .
C31 H31A 0.9500 .
C32 H32A 0.9500 .
C33 C38 1.402(3) .
C33 C34 1.408(3) .
C34 C35 1.400(3) .
C34 H34A 0.9500 .
C35 C36 1.378(3) .
C35 H35A 0.9500 .
C36 C37 1.386(3) .
C36 H36A 0.9500 .
C37 C38 1.398(3) .
C37 H37A 0.9500 .
C38 H38A 0.9500 .
C39 C44 1.402(3) .
C39 C40 1.404(3) .
C40 C41 1.395(3) .
C40 H40A 0.9500 .
C41 C42 1.385(4) .
C41 H41A 0.9500 .
C42 C43 1.383(4) .
C42 H42A 0.9500 .
C43 C44 1.391(3) .
C43 H43A 0.9500 .
C44 H44A 0.9500 .
C45 C46 1.397(3) .
C45 C50 1.406(3) .
C46 C47 1.398(3) .
C46 H46A 0.9500 .
C47 C48 1.380(3) .
C47 H47A 0.9500 .
C48 C49 1.386(3) .
C48 H48A 0.9500 .
C49 C50 1.396(3) .
C49 H49A 0.9500 .
C50 H50A 0.9500 .
O1S C1S 1.392(5) .
O1S C3S 1.412(4) .
C1S C2S 1.498(6) .
C1S H1SA 0.9900 .
C1S H1SB 0.9900 .
C2S H2SA 0.9800 .
C2S H2SB 0.9800 .
C2S H2SC 0.9800 .
C3S C4S 1.489(6) .
C3S H3SA 0.9900 .
C3S H3SB 0.9900 .
C4S H4SA 0.9800 .
C4S H4SB 0.9800 .
C4S H4SC 0.9800 .

loop_
_geom_torsion_atom_site_label_1
_geom_torsion_atom_site_label_2
_geom_torsion_atom_site_label_3
_geom_torsion_atom_site_label_4
_geom_torsion
_geom_torsion_site_symmetry_1
_geom_torsion_site_symmetry_2
_geom_torsion_site_symmetry_3
_geom_torsion_site_symmetry_4
C3 Ru1 C1 C2 38.58(14) . . . .
C5 Ru1 C1 C2 119.0(2) . . . .
C4 Ru1 C1 C2 81.48(15) . . . .
C11 Ru1 C1 C2 -105.22(16) . . . .
C13 Ru1 C1 C2 -178.77(16) . . . .
C12 Ru1 C1 C2 -144.15(15) . . . .
C14 Ru1 C1 C2 143.0(3) . . . .
C18A Ru1 C1 C2 -69.50(17) . . . .
C14A Ru1 C1 C2 -36.0(3) . . . .
C3 Ru1 C1 C5 -80.44(13) . . . .
C2 Ru1 C1 C5 -119.0(2) . . . .
C4 Ru1 C1 C5 -37.54(13) . . . .
C11 Ru1 C1 C5 135.76(13) . . . .
C13 Ru1 C1 C5 62.22(18) . . . .
C12 Ru1 C1 C5 96.83(14) . . . .
C14 Ru1 C1 C5 23.9(4) . . . .
C18A Ru1 C1 C5 171.48(12) . . . .
C14A Ru1 C1 C5 -155.0(2) . . . .
C3 Ru1 C1 C6 160.7(3) . . . .
C2 Ru1 C1 C6 122.2(3) . . . .
C5 Ru1 C1 C6 -118.8(3) . . . .
C4 Ru1 C1 C6 -156.4(2) . . . .
C11 Ru1 C1 C6 16.9(2) . . . .
C13 Ru1 C1 C6 -56.6(3) . . . .
C12 Ru1 C1 C6 -22.0(2) . . . .
C14 Ru1 C1 C6 -94.9(4) . . . .
C18A Ru1 C1 C6 52.7(3) . . . .
C14A Ru1 C1 C6 86.2(3) . . . .
C5 C1 C2 C3 -1.1(3) . . . .
C6 C1 C2 C3 175.2(2) . . . .
Ru1 C1 C2 C3 -61.65(16) . . . .
C5 C1 C2 C7 -178.5(2) . . . .
C6 C1 C2 C7 -2.1(4) . . . .
Ru1 C1 C2 C7 121.0(3) . . . .
C5 C1 C2 Ru1 60.51(17) . . . .
C6 C1 C2 Ru1 -123.2(3) . . . .
C3 Ru1 C2 C1 -116.7(2) . . . .
C5 Ru1 C2 C1 -36.96(15) . . . .
C4 Ru1 C2 C1 -79.37(15) . . . .
C11 Ru1 C2 C1 88.81(16) . . . .
C13 Ru1 C2 C1 5.6(7) . . . .
C12 Ru1 C2 C1 54.7(2) . . . .
C14 Ru1 C2 C1 -160.37(17) . . . .
C18A Ru1 C2 C1 127.80(14) . . . .
C14A Ru1 C2 C1 164.81(14) . . . .
C5 Ru1 C2 C3 79.74(14) . . . .
C1 Ru1 C2 C3 116.7(2) . . . .
C4 Ru1 C2 C3 37.33(13) . . . .
C11 Ru1 C2 C3 -154.50(12) . . . .
C13 Ru1 C2 C3 122.3(6) . . . .
C12 Ru1 C2 C3 171.42(14) . . . .
C14 Ru1 C2 C3 -43.7(2) . . . .
C18A Ru1 C2 C3 -115.51(13) . . . .
C14A Ru1 C2 C3 -78.49(15) . . . .
C3 Ru1 C2 C7 119.7(3) . . . .
C5 Ru1 C2 C7 -160.6(2) . . . .
C1 Ru1 C2 C7 -123.6(3) . . . .
C4 Ru1 C2 C7 157.0(2) . . . .
C11 Ru1 C2 C7 -34.8(2) . . . .
C13 Ru1 C2 C7 -117.9(6) . . . .
C12 Ru1 C2 C7 -68.9(2) . . . .
C14 Ru1 C2 C7 76.0(3) . . . .
C18A Ru1 C2 C7 4.2(2) . . . .
C14A Ru1 C2 C7 41.2(2) . . . .
C1 C2 C3 C4 -0.3(3) . . . .
C7 C2 C3 C4 177.1(2) . . . .
Ru1 C2 C3 C4 -62.83(15) . . . .
C1 C2 C3 C8 -178.7(2) . . . .
C7 C2 C3 C8 -1.3(4) . . . .
Ru1 C2 C3 C8 118.8(2) . . . .
C1 C2 C3 Ru1 62.50(17) . . . .
C7 C2 C3 Ru1 -120.1(2) . . . .
C2 Ru1 C3 C4 118.00(18) . . . .
C5 Ru1 C3 C4 37.21(13) . . . .
C1 Ru1 C3 C4 80.07(13) . . . .
C11 Ru1 C3 C4 162.19(14) . . . .
C13 Ru1 C3 C4 -48.1(2) . . . .
C12 Ru1 C3 C4 57.2(9) . . . .
C14 Ru1 C3 C4 -83.37(14) . . . .
C18A Ru1 C3 C4 -161.22(12) . . . .
C14A Ru1 C3 C4 -122.35(12) . . . .
C5 Ru1 C3 C2 -80.80(15) . . . .
C1 Ru1 C3 C2 -37.94(13) . . . .
C4 Ru1 C3 C2 -118.00(18) . . . .
C11 Ru1 C3 C2 44.2(2) . . . .
C13 Ru1 C3 C2 -166.14(16) . . . .
C12 Ru1 C3 C2 -60.8(9) . . . .
C14 Ru1 C3 C2 158.63(13) . . . .
C18A Ru1 C3 C2 80.77(15) . . . .
C14A Ru1 C3 C2 119.65(13) . . . .
C2 Ru1 C3 C8 -118.2(2) . . . .
C5 Ru1 C3 C8 161.0(2) . . . .
C1 Ru1 C3 C8 -156.1(2) . . . .
C4 Ru1 C3 C8 123.8(2) . . . .
C11 Ru1 C3 C8 -74.0(2) . . . .
C13 Ru1 C3 C8 75.7(2) . . . .
C14 Ru1 C3 C8 40.5(2) . . . .
C18A Ru1 C3 C8 -37.4(2) . . . .
C14A Ru1 C3 C8 1.5(2) . . . .
C2 C3 C4 C5 1.7(2) . . . .
C8 C3 C4 C5 179.9(2) . . . .
Ru1 C3 C4 C5 -60.13(14) . . . .
C2 C3 C4 C9 -174.9(2) . . . .
C8 C3 C4 C9 3.4(3) . . . .
Ru1 C3 C4 C9 123.3(2) . . . .
C2 C3 C4 Ru1 61.80(15) . . . .
C8 C3 C4 Ru1 -119.9(2) . . . .
C3 Ru1 C4 C5 118.20(17) . . . .
C2 Ru1 C4 C5 80.38(14) . . . .
C1 Ru1 C4 C5 37.77(14) . . . .
C11 Ru1 C4 C5 2.6(5) . . . .
C13 Ru1 C4 C5 -89.47(16) . . . .
C12 Ru1 C4 C5 -53.51(19) . . . .
C14 Ru1 C4 C5 -128.41(14) . . . .
C18A Ru1 C4 C5 157.05(17) . . . .
C14A Ru1 C4 C5 -165.99(13) . . . .
C2 Ru1 C4 C3 -37.81(13) . . . .
C5 Ru1 C4 C3 -118.20(17) . . . .
C1 Ru1 C4 C3 -80.43(13) . . . .
C11 Ru1 C4 C3 -115.6(5) . . . .
C13 Ru1 C4 C3 152.33(13) . . . .
C12 Ru1 C4 C3 -171.71(15) . . . .
C14 Ru1 C4 C3 113.40(13) . . . .
C18A Ru1 C4 C3 38.8(2) . . . .
C14A Ru1 C4 C3 75.82(14) . . . .
C3 Ru1 C4 C9 -121.5(3) . . . .
C2 Ru1 C4 C9 -159.3(2) . . . .
C5 Ru1 C4 C9 120.3(3) . . . .
C1 Ru1 C4 C9 158.1(2) . . . .
C11 Ru1 C4 C9 122.9(4) . . . .
C13 Ru1 C4 C9 30.9(2) . . . .
C12 Ru1 C4 C9 66.8(3) . . . .
C14 Ru1 C4 C9 -8.1(2) . . . .
C18A Ru1 C4 C9 -82.6(3) . . . .
C14A Ru1 C4 C9 -45.7(3) . . . .
C3 C4 C5 C1 -2.4(2) . . . .
C9 C4 C5 C1 174.2(2) . . . .
Ru1 C4 C5 C1 -61.88(16) . . . .
C3 C4 C5 C10 -179.7(2) . . . .
C9 C4 C5 C10 -3.1(4) . . . .
Ru1 C4 C5 C10 120.8(2) . . . .
C3 C4 C5 Ru1 59.52(14) . . . .
C9 C4 C5 Ru1 -123.9(2) . . . .
C2 C1 C5 C4 2.2(3) . . . .
C6 C1 C5 C4 -174.3(2) . . . .
Ru1 C1 C5 C4 62.39(15) . . . .
C2 C1 C5 C10 179.5(2) . . . .
C6 C1 C5 C10 3.1(4) . . . .
Ru1 C1 C5 C10 -120.3(2) . . . .
C2 C1 C5 Ru1 -60.19(18) . . . .
C6 C1 C5 Ru1 123.4(2) . . . .
C3 Ru1 C5 C4 -37.44(12) . . . .
C2 Ru1 C5 C4 -80.77(14) . . . .
C1 Ru1 C5 C4 -117.60(19) . . . .
C11 Ru1 C5 C4 -179.35(13) . . . .
C13 Ru1 C5 C4 105.84(15) . . . .
C12 Ru1 C5 C4 144.96(14) . . . .
C14 Ru1 C5 C4 70.01(16) . . . .
C18A Ru1 C5 C4 -142.3(3) . . . .
C14A Ru1 C5 C4 35.2(3) . . . .
C3 Ru1 C5 C1 80.16(14) . . . .
C2 Ru1 C5 C1 36.82(14) . . . .
C4 Ru1 C5 C1 117.60(19) . . . .
C11 Ru1 C5 C1 -61.75(17) . . . .
C13 Ru1 C5 C1 -136.57(15) . . . .
C12 Ru1 C5 C1 -97.44(14) . . . .
C14 Ru1 C5 C1 -172.39(14) . . . .
C18A Ru1 C5 C1 -24.7(4) . . . .
C14A Ru1 C5 C1 152.8(2) . . . .
C3 Ru1 C5 C10 -159.5(3) . . . .
C2 Ru1 C5 C10 157.1(3) . . . .
C1 Ru1 C5 C10 120.3(3) . . . .
C4 Ru1 C5 C10 -122.1(3) . . . .
C11 Ru1 C5 C10 58.6(3) . . . .
C13 Ru1 C5 C10 -16.2(3) . . . .
C12 Ru1 C5 C10 22.9(2) . . . .
C14 Ru1 C5 C10 -52.1(3) . . . .
C18A Ru1 C5 C10 95.6(4) . . . .
C14A Ru1 C5 C10 -86.9(3) . . . .
C19 O1 C8 C3 -166.24(17) . . . .
C4 C3 C8 O1 -108.5(2) . . . .
C2 C3 C8 O1 69.6(3) . . . .
Ru1 C3 C8 O1 158.05(14) . . . .
C3 Ru1 C11 C12 -169.33(16) . . . .
C2 Ru1 C11 C12 -141.07(15) . . . .
C5 Ru1 C11 C12 -65.95(19) . . . .
C1 Ru1 C11 C12 -100.80(16) . . . .
C4 Ru1 C11 C12 -68.0(5) . . . .
C13 Ru1 C11 C12 28.89(16) . . . .
C14 Ru1 C11 C12 65.08(15) . . . .
C18A Ru1 C11 C12 130.7(2) . . . .
C14A Ru1 C11 C12 101.67(17) . . . .
C3 Ru1 C11 C18A 60.0(2) . . . .
C2 Ru1 C11 C18A 88.25(15) . . . .
C5 Ru1 C11 C18A 163.36(14) . . . .
C1 Ru1 C11 C18A 128.51(15) . . . .
C4 Ru1 C11 C18A 161.3(4) . . . .
C13 Ru1 C11 C18A -101.79(17) . . . .
C12 Ru1 C11 C18A -130.7(2) . . . .
C14 Ru1 C11 C18A -65.61(16) . . . .
C14A Ru1 C11 C18A -29.02(14) . . . .
C18A C11 C12 C13 3.4(4) . . . .
Ru1 C11 C12 C13 -54.2(2) . . . .
C18A C11 C12 Ru1 57.6(2) . . . .
C3 Ru1 C12 C13 -114.0(8) . . . .
C2 Ru1 C12 C13 -168.30(15) . . . .
C5 Ru1 C12 C13 -94.94(18) . . . .
C1 Ru1 C12 C13 -135.81(16) . . . .
C4 Ru1 C12 C13 -63.1(2) . . . .
C11 Ru1 C12 C13 132.4(2) . . . .
C14 Ru1 C12 C13 28.58(15) . . . .
C18A Ru1 C12 C13 102.43(17) . . . .
C14A Ru1 C12 C13 65.56(16) . . . .
C3 Ru1 C12 C11 113.6(8) . . . .
C2 Ru1 C12 C11 59.3(2) . . . .
C5 Ru1 C12 C11 132.70(15) . . . .
C1 Ru1 C12 C11 91.83(15) . . . .
C4 Ru1 C12 C11 164.51(14) . . . .
C13 Ru1 C12 C11 -132.4(2) . . . .
C14 Ru1 C12 C11 -103.78(16) . . . .
C18A Ru1 C12 C11 -29.93(14) . . . .
C14A Ru1 C12 C11 -66.80(15) . . . .
C11 C12 C13 C14 -0.8(4) . . . .
Ru1 C12 C13 C14 -54.8(2) . . . .
C11 C12 C13 Ru1 54.1(2) . . . .
C3 Ru1 C13 C14 -58.0(2) . . . .
C2 Ru1 C13 C14 -169.2(6) . . . .
C5 Ru1 C13 C14 -129.06(15) . . . .
C1 Ru1 C13 C14 -164.46(14) . . . .
C4 Ru1 C13 C14 -88.43(16) . . . .
C11 Ru1 C13 C14 103.74(16) . . . .
C12 Ru1 C13 C14 132.7(2) . . . .
C18A Ru1 C13 C14 66.68(15) . . . .
C14A Ru1 C13 C14 29.93(14) . . . .
C3 Ru1 C13 C12 169.33(15) . . . .
C2 Ru1 C13 C12 58.1(7) . . . .
C5 Ru1 C13 C12 98.24(17) . . . .
C1 Ru1 C13 C12 62.8(2) . . . .
C4 Ru1 C13 C12 138.88(15) . . . .
C11 Ru1 C13 C12 -28.96(15) . . . .
C14 Ru1 C13 C12 -132.7(2) . . . .
C18A Ru1 C13 C12 -66.01(16) . . . .
C14A Ru1 C13 C12 -102.77(18) . . . .
C3 Ru1 C14A C14 113.54(14) . . . .
C2 Ru1 C14A C14 153.95(14) . . . .
C5 Ru1 C14A C14 48.6(3) . . . .
C1 Ru1 C14A C14 179.5(2) . . . .
C4 Ru1 C14A C14 74.16(17) . . . .
C11 Ru1 C14A C14 -103.44(16) . . . .
C13 Ru1 C14A C14 -29.65(15) . . . .
C12 Ru1 C14A C14 -66.41(15) . . . .
C18A Ru1 C14A C14 -132.5(2) . . . .
C3 Ru1 C14A C15 -1.8(2) . . . .
C2 Ru1 C14A C15 38.6(3) . . . .
C5 Ru1 C14A C15 -66.7(3) . . . .
C1 Ru1 C14A C15 64.2(3) . . . .
C4 Ru1 C14A C15 -41.2(2) . . . .
C11 Ru1 C14A C15 141.2(2) . . . .
C13 Ru1 C14A C15 -145.0(2) . . . .
C12 Ru1 C14A C15 178.2(2) . . . .
C14 Ru1 C14A C15 -115.3(3) . . . .
C18A Ru1 C14A C15 112.1(3) . . . .
C3 Ru1 C14A C18A -113.92(15) . . . .
C2 Ru1 C14A C18A -73.51(16) . . . .
C5 Ru1 C14A C18A -178.8(2) . . . .
C1 Ru1 C14A C18A -47.9(3) . . . .
C4 Ru1 C14A C18A -153.29(13) . . . .
C11 Ru1 C14A C18A 29.11(14) . . . .
C13 Ru1 C14A C18A 102.90(16) . . . .
C12 Ru1 C14A C18A 66.13(15) . . . .
C14 Ru1 C14A C18A 132.5(2) . . . .
C12 C13 C14 C14A -2.5(3) . . . .
Ru1 C13 C14 C14A -56.97(19) . . . .
C12 C13 C14 Ru1 54.5(2) . . . .
C15 C14A C14 C13 -179.1(2) . . . .
C18A C14A C14 C13 3.0(3) . . . .
Ru1 C14A C14 C13 55.82(19) . . . .
C15 C14A C14 Ru1 125.1(2) . . . .
C18A C14A C14 Ru1 -52.8(2) . . . .
C3 Ru1 C14 C13 146.64(15) . . . .
C2 Ru1 C14 C13 176.26(19) . . . .
C5 Ru1 C14 C13 68.45(18) . . . .
C1 Ru1 C14 C13 49.9(4) . . . .
C4 Ru1 C14 C13 106.13(16) . . . .
C11 Ru1 C14 C13 -65.30(16) . . . .
C12 Ru1 C14 C13 -28.78(16) . . . .
C18A Ru1 C14 C13 -101.97(17) . . . .
C14A Ru1 C14 C13 -130.8(2) . . . .
C3 Ru1 C14 C14A -82.58(15) . . . .
C2 Ru1 C14 C14A -53.0(2) . . . .
C5 Ru1 C14 C14A -160.78(13) . . . .
C1 Ru1 C14 C14A -179.3(3) . . . .
C4 Ru1 C14 C14A -123.09(14) . . . .
C11 Ru1 C14 C14A 65.47(15) . . . .
C13 Ru1 C14 C14A 130.8(2) . . . .
C12 Ru1 C14 C14A 102.00(16) . . . .
C18A Ru1 C14 C14A 28.80(14) . . . .
C14 C14A C15 C16 -177.9(2) . . . .
C18A C14A C15 C16 0.0(4) . . . .
Ru1 C14A C15 C16 -88.6(3) . . . .
C14A C15 C16 C17 0.4(4) . . . .
C15 C16 C17 C18 0.2(5) . . . .
C12 C11 C18A C18 -180.0(3) . . . .
Ru1 C11 C18A C18 -123.3(3) . . . .
C12 C11 C18A C14A -2.8(4) . . . .
Ru1 C11 C18A C14A 53.8(2) . . . .
C12 C11 C18A Ru1 -56.6(2) . . . .
C14 C14A C18A C11 -0.4(4) . . . .
C15 C14A C18A C11 -178.4(2) . . . .
Ru1 C14A C18A C11 -52.5(2) . . . .
C14 C14A C18A C18 176.9(2) . . . .
C15 C14A C18A C18 -1.1(4) . . . .
Ru1 C14A C18A C18 124.8(3) . . . .
C14 C14A C18A Ru1 52.1(2) . . . .
C15 C14A C18A Ru1 -125.9(2) . . . .
C3 Ru1 C18A C11 -145.63(15) . . . .
C2 Ru1 C18A C11 -105.30(15) . . . .
C5 Ru1 C18A C11 -49.3(4) . . . .
C1 Ru1 C18A C11 -68.03(18) . . . .
C4 Ru1 C18A C11 -172.04(17) . . . .
C13 Ru1 C18A C11 66.69(16) . . . .
C12 Ru1 C18A C11 29.88(15) . . . .
C14 Ru1 C18A C11 103.30(17) . . . .
C14A Ru1 C18A C11 132.1(2) . . . .
C3 Ru1 C18A C18 -30.0(2) . . . .
C2 Ru1 C18A C18 10.3(2) . . . .
C5 Ru1 C18A C18 66.3(4) . . . .
C1 Ru1 C18A C18 47.6(2) . . . .
C4 Ru1 C18A C18 -56.4(3) . . . .
C11 Ru1 C18A C18 115.6(3) . . . .
C13 Ru1 C18A C18 -177.7(2) . . . .
C12 Ru1 C18A C18 145.5(2) . . . .
C14 Ru1 C18A C18 -141.1(2) . . . .
C14A Ru1 C18A C18 -112.2(3) . . . .
C3 Ru1 C18A C14A 82.23(15) . . . .
C2 Ru1 C18A C14A 122.56(14) . . . .
C5 Ru1 C18A C14A 178.6(2) . . . .
C1 Ru1 C18A C14A 159.83(14) . . . .
C4 Ru1 C18A C14A 55.8(2) . . . .
C11 Ru1 C18A C14A -132.1(2) . . . .
C13 Ru1 C18A C14A -65.45(15) . . . .
C12 Ru1 C18A C14A -102.26(16) . . . .
C14 Ru1 C18A C14A -28.85(14) . . . .
C16 C17 C18 C18A -1.3(4) . . . .
C11 C18A C18 C17 178.9(3) . . . .
C14A C18A C18 C17 1.8(4) . . . .
Ru1 C18A C18 C17 90.7(3) . . . .
C8 O1 C19 O2 -4.9(3) . . . .
C8 O1 C19 C20 173.54(17) . . . .
C22 N1 C20 C19 -164.5(2) . . . .
C22 N1 C20 C21 73.3(3) . . . .
O2 C19 C20 N1 -10.2(3) . . . .
O1 C19 C20 N1 171.40(18) . . . .
O2 C19 C20 C21 114.1(3) . . . .
O1 C19 C20 C21 -64.3(2) . . . .
C23 O3 C22 O4 -6.3(4) . . . .
C23 O3 C22 N1 174.6(2) . . . .
C20 N1 C22 O4 0.6(4) . . . .
C20 N1 C22 O3 179.7(2) . . . .
C22 O3 C23 C26 61.6(3) . . . .
C22 O3 C23 C25 -62.9(3) . . . .
C22 O3 C23 C24 179.2(2) . . . .
C33 B1 C27 C28 143.7(2) . . . .
C39 B1 C27 C28 -95.8(2) . . . .
C45 B1 C27 C28 25.3(3) . . . .
C33 B1 C27 C32 -42.4(3) . . . .
C39 B1 C27 C32 78.1(2) . . . .
C45 B1 C27 C32 -160.84(19) . . . .
C32 C27 C28 C29 4.2(3) . . . .
B1 C27 C28 C29 178.4(2) . . . .
C27 C28 C29 C30 -1.3(4) . . . .
C28 C29 C30 C31 -2.2(3) . . . .
C29 C30 C31 C32 2.5(3) . . . .
C30 C31 C32 C27 0.6(4) . . . .
C28 C27 C32 C31 -3.9(3) . . . .
B1 C27 C32 C31 -178.2(2) . . . .
C39 B1 C33 C38 38.6(3) . . . .
C45 B1 C33 C38 -83.7(2) . . . .
C27 B1 C33 C38 153.6(2) . . . .
C39 B1 C33 C34 -145.1(2) . . . .
C45 B1 C33 C34 92.6(2) . . . .
C27 B1 C33 C34 -30.2(3) . . . .
C38 C33 C34 C35 -1.6(4) . . . .
B1 C33 C34 C35 -178.1(2) . . . .
C33 C34 C35 C36 0.5(4) . . . .
C34 C35 C36 C37 0.4(4) . . . .
C35 C36 C37 C38 0.0(4) . . . .
C36 C37 C38 C33 -1.2(4) . . . .
C34 C33 C38 C37 1.9(3) . . . .
B1 C33 C38 C37 178.4(2) . . . .
C33 B1 C39 C44 -157.06(19) . . . .
C45 B1 C39 C44 -38.2(3) . . . .
C27 B1 C39 C44 83.7(2) . . . .
C33 B1 C39 C40 31.6(3) . . . .
C45 B1 C39 C40 150.5(2) . . . .
C27 B1 C39 C40 -87.6(2) . . . .
C44 C39 C40 C41 1.1(3) . . . .
B1 C39 C40 C41 172.9(2) . . . .
C39 C40 C41 C42 -0.2(4) . . . .
C40 C41 C42 C43 -0.8(3) . . . .
C41 C42 C43 C44 0.9(4) . . . .
C42 C43 C44 C39 0.0(4) . . . .
C40 C39 C44 C43 -1.0(3) . . . .
B1 C39 C44 C43 -172.9(2) . . . .
C33 B1 C45 C46 89.7(2) . . . .
C39 B1 C45 C46 -33.1(3) . . . .
C27 B1 C45 C46 -149.2(2) . . . .
C33 B1 C45 C50 -86.1(2) . . . .
C39 B1 C45 C50 151.1(2) . . . .
C27 B1 C45 C50 35.0(3) . . . .
C50 C45 C46 C47 -2.1(3) . . . .
B1 C45 C46 C47 -178.2(2) . . . .
C45 C46 C47 C48 0.3(4) . . . .
C46 C47 C48 C49 1.2(4) . . . .
C47 C48 C49 C50 -0.9(4) . . . .
C48 C49 C50 C45 -1.0(4) . . . .
C46 C45 C50 C49 2.4(3) . . . .
B1 C45 C50 C49 178.5(2) . . . .
C3S O1S C1S C2S 174.5(4) . . . .
C1S O1S C3S C4S -175.9(4) . . . .
